data_4301339
loop_
_publ_author_name
'Shigeru Yamaguchi'
'Hiroshi Shinokubo'
'Atsuhiro Osuka'

_publ_section_title
;
Double Cleavage of sp2 C-H and sp3 C-H Bonds on One Metal Center:
DMF-Appended Cyclometalated Platinum(II) and -(IV) Porphyrins
;
_journal_name_full 'Inorganic Chemistry'
_journal_page_first 795
_journal_page_last 797
_journal_paper_doi 10.1021/ic8019149
_journal_volume 48
_journal_year 2009
_chemical_formula_moiety 'C70 H80 Cl2 N6 Ni O Pt, 3(C6 H5 Cl)'
_chemical_formula_sum 'C88 H95 Cl5 N6 Ni O Pt'
_chemical_formula_weight 1683.75
_chemical_name_systematic
; 
 ? 
;
_space_group_IT_number 2
_symmetry_cell_setting triclinic
_symmetry_Int_Tables_number 2
_symmetry_space_group_name_Hall '-P 1'
_symmetry_space_group_name_H-M 'P -1'
_atom_sites_solution_hydrogens geom
_atom_sites_solution_primary direct
_atom_sites_solution_secondary difmap
_audit_creation_method SHELXL-97
_cell_angle_alpha 89.353(12)
_cell_angle_beta 78.992(11)
_cell_angle_gamma 85.740(12)
_cell_formula_units_Z 2
_cell_length_a 14.277(4)
_cell_length_b 16.450(5)
_cell_length_c 17.619(4)
_cell_measurement_reflns_used 34824
_cell_measurement_temperature 296(2)
_cell_measurement_theta_max 27.6
_cell_measurement_theta_min 3.1
_cell_volume 4050.6(19)
_computing_cell_refinement PROCESS-AUTO
_computing_data_collection PROCESS-AUTO
_computing_data_reduction CrystalStructure
_computing_publication_material 'CrystalStructure 3.6.0'
_computing_structure_refinement 'SHELXL-97 (Sheldrick, 1997)'
_computing_structure_solution 'SHELXS-97 (Sheldrick, 1990)'
_diffrn_ambient_temperature 296(2)
_diffrn_detector_area_resol_mean 10.00
_diffrn_measured_fraction_theta_full 0.971
_diffrn_measured_fraction_theta_max 0.971
_diffrn_measurement_device_type 'Rigaku RAXIS-RAPID'
_diffrn_measurement_method \w
_diffrn_radiation_monochromator graphite
_diffrn_radiation_source 'fine-focus sealed tube'
_diffrn_radiation_type MoK\a
_diffrn_radiation_wavelength 0.71075
_diffrn_reflns_av_R_equivalents 0.0670
_diffrn_reflns_av_sigmaI/netI 0.0710
_diffrn_reflns_limit_h_max 18
_diffrn_reflns_limit_h_min -18
_diffrn_reflns_limit_k_max 21
_diffrn_reflns_limit_k_min -21
_diffrn_reflns_limit_l_max 20
_diffrn_reflns_limit_l_min -22
_diffrn_reflns_number 39333
_diffrn_reflns_theta_full 27.49
_diffrn_reflns_theta_max 27.49
_diffrn_reflns_theta_min 3.08
_exptl_absorpt_coefficient_mu 2.172
_exptl_absorpt_correction_T_max 0.7365
_exptl_absorpt_correction_T_min 0.4098
_exptl_absorpt_correction_type multi-scan
_exptl_absorpt_process_details
;
    Higashi, T. (1995). Program for Absorption Correction.
    Rigaku Corporation, Tokyo, Japan.
;
_exptl_crystal_colour red
_exptl_crystal_density_diffrn 1.381
_exptl_crystal_density_method 'not measured'
_exptl_crystal_description prism
_exptl_crystal_F_000 1728
_exptl_crystal_size_max 0.50
_exptl_crystal_size_mid 0.30
_exptl_crystal_size_min 0.15
_refine_diff_density_max 2.750
_refine_diff_density_min -2.533
_refine_diff_density_rms 0.148
_refine_ls_extinction_method none
_refine_ls_goodness_of_fit_ref 1.047
_refine_ls_hydrogen_treatment constr
_refine_ls_matrix_type full
_refine_ls_number_parameters 920
_refine_ls_number_reflns 18066
_refine_ls_number_restraints 0
_refine_ls_restrained_S_all 1.047
_refine_ls_R_factor_all 0.0592
_refine_ls_R_factor_gt 0.0521
_refine_ls_shift/su_max 0.001
_refine_ls_shift/su_mean 0.000
_refine_ls_structure_factor_coef Fsqd
_refine_ls_weighting_details 'calc w=1/[\s^2^(Fo^2^)+(0.0663P)^2^+11.3539P] where P=(Fo^2^+2Fc^2^)/3'
_refine_ls_weighting_scheme calc
_refine_ls_wR_factor_gt 0.1331
_refine_ls_wR_factor_ref 0.1396
_reflns_number_gt 16140
_reflns_number_total 18066
_reflns_threshold_expression >2sigma(I)
_cod_data_source_file ic8019149_si_002_1.cif
_cod_data_source_block 3Ni
_cod_original_cell_volume 4051(2)
_cod_database_code 4301339

loop_
_symmetry_equiv_pos_as_xyz
'x, y, z'
'-x, -y, -z'

loop_
_atom_site_label
_atom_site_type_symbol
_atom_site_fract_x
_atom_site_fract_y
_atom_site_fract_z
_atom_site_U_iso_or_equiv
_atom_site_adp_type
_atom_site_occupancy
_atom_site_symmetry_multiplicity
_atom_site_calc_flag
_atom_site_refinement_flags
_atom_site_disorder_assembly
_atom_site_disorder_group
Pt1 Pt 0.275466(11) 0.016949(9) 0.942021(9) 0.02049(6) Uani 1 1 d . . .
Ni1 Ni 0.16824(4) -0.15934(3) 0.72838(3) 0.01608(11) Uani 1 1 d . . .
Cl1 Cl 0.33799(8) -0.11495(7) 0.95990(6) 0.0262(2) Uani 1 1 d . . .
Cl2 Cl 0.21904(9) 0.15183(6) 0.93308(6) 0.0266(2) Uani 1 1 d . . .
Cl3 Cl 0.2813(3) -0.3588(2) 0.99411(19) 0.1330(13) Uani 1 1 d . . .
Cl4 Cl -0.24624(12) 0.04971(11) 0.70703(9) 0.0521(4) Uani 1 1 d . . .
Cl5 Cl -0.40494(18) 0.35906(17) 0.84099(13) 0.0838(7) Uani 1 1 d . . .
O1 O 0.3580(3) 0.0602(2) 1.02045(19) 0.0289(7) Uani 1 1 d . . .
N1 N 0.1248(3) -0.1478(2) 0.8373(2) 0.0187(7) Uani 1 1 d . . .
N2 N 0.1223(3) -0.2653(2) 0.7312(2) 0.0191(7) Uani 1 1 d . . .
N3 N 0.2137(3) -0.1710(2) 0.6196(2) 0.0191(7) Uani 1 1 d . . .
N4 N 0.2064(2) -0.0511(2) 0.7248(2) 0.0175(7) Uani 1 1 d . . .
N5 N 0.1586(3) 0.0017(2) 1.0336(2) 0.0215(7) Uani 1 1 d . . .
N6 N 0.4634(3) 0.0658(2) 0.9086(2) 0.0289(9) Uani 1 1 d . . .
C1 C 0.1515(3) -0.0928(2) 0.8871(2) 0.0178(8) Uani 1 1 d . . .
C2 C 0.0971(3) -0.1026(2) 0.9643(2) 0.0196(8) Uani 1 1 d . . .
C3 C 0.0352(3) -0.1613(3) 0.9595(2) 0.0214(8) Uani 1 1 d . . .
H3 H -0.0115 -0.1785 0.9995 0.026 Uiso 1 1 calc R . .
C4 C 0.0553(3) -0.1911(2) 0.8824(2) 0.0195(8) Uani 1 1 d . . .
C5 C 0.0164(3) -0.2590(2) 0.8587(2) 0.0196(8) Uani 1 1 d . . .
C6 C 0.0536(3) -0.2958(2) 0.7872(2) 0.0203(8) Uani 1 1 d . . .
C7 C 0.0330(4) -0.3756(3) 0.7661(3) 0.0253(9) Uani 1 1 d . . .
H7 H -0.0124 -0.4079 0.7939 0.030 Uiso 1 1 calc R . .
C8 C 0.0917(4) -0.3950(3) 0.6987(3) 0.0259(9) Uani 1 1 d . . .
H8 H 0.0962 -0.4438 0.6718 0.031 Uiso 1 1 calc R . .
C9 C 0.1462(3) -0.3258(2) 0.6760(3) 0.0221(9) Uani 1 1 d . . .
C10 C 0.2049(3) -0.3179(3) 0.6040(3) 0.0234(9) Uani 1 1 d . . .
C11 C 0.2320(3) -0.2421(3) 0.5763(2) 0.0218(8) Uani 1 1 d . . .
C12 C 0.2682(4) -0.2240(3) 0.4976(3) 0.0269(9) Uani 1 1 d . . .
H12 H 0.2902 -0.2617 0.4581 0.032 Uiso 1 1 calc R . .
C13 C 0.2648(4) -0.1422(3) 0.4906(3) 0.0265(9) Uani 1 1 d . . .
H13 H 0.2797 -0.1128 0.4450 0.032 Uiso 1 1 calc R . .
C14 C 0.2336(3) -0.1090(3) 0.5670(2) 0.0206(8) Uani 1 1 d . . .
C15 C 0.2290(3) -0.0268(3) 0.5851(2) 0.0194(8) Uani 1 1 d . . .
C16 C 0.2188(3) -0.0011(2) 0.6608(2) 0.0178(8) Uani 1 1 d . . .
C17 C 0.2359(3) 0.0796(2) 0.6829(3) 0.0220(8) Uani 1 1 d . . .
H17 H 0.2420 0.1252 0.6511 0.026 Uiso 1 1 calc R . .
C18 C 0.2415(3) 0.0766(3) 0.7585(2) 0.0216(8) Uani 1 1 d . . .
H18 H 0.2553 0.1194 0.7876 0.026 Uiso 1 1 calc R . .
C19 C 0.2225(3) -0.0042(2) 0.7862(2) 0.0191(8) Uani 1 1 d . . .
C20 C 0.2097(3) -0.0297(2) 0.8628(3) 0.0196(8) Uani 1 1 d . . .
C21 C 0.0943(3) -0.0544(3) 1.0343(2) 0.0211(8) Uani 1 1 d . . .
C22 C 0.0243(3) -0.0642(3) 1.0999(3) 0.0234(9) Uani 1 1 d . . .
H22 H -0.0207 -0.1022 1.0996 0.028 Uiso 1 1 calc R . .
C23 C 0.0211(4) -0.0184(3) 1.1651(3) 0.0273(9) Uani 1 1 d . . .
H23 H -0.0243 -0.0264 1.2094 0.033 Uiso 1 1 calc R . .
C24 C 0.0869(4) 0.0403(3) 1.1637(3) 0.0272(9) Uani 1 1 d . . .
H24 H 0.0857 0.0731 1.2065 0.033 Uiso 1 1 calc R . .
C25 C 0.1537(4) 0.0483(3) 1.0970(3) 0.0260(9) Uani 1 1 d . . .
H25 H 0.1975 0.0877 1.0956 0.031 Uiso 1 1 calc R . .
C26 C -0.0632(3) -0.2974(2) 0.9109(3) 0.0227(9) Uani 1 1 d . . .
C27 C -0.0487(3) -0.3337(3) 0.9800(3) 0.0259(9) Uani 1 1 d . . .
H27 H 0.0106 -0.3333 0.9945 0.031 Uiso 1 1 calc R . .
C28 C -0.1235(4) -0.3706(3) 1.0274(3) 0.0261(9) Uani 1 1 d . . .
C29 C -0.2107(4) -0.3700(3) 1.0040(3) 0.0298(10) Uani 1 1 d . . .
H29 H -0.2606 -0.3945 1.0356 0.036 Uiso 1 1 calc R . .
C30 C -0.2268(4) -0.3343(3) 0.9351(3) 0.0284(10) Uani 1 1 d . . .
C31 C -0.1511(4) -0.2979(3) 0.8893(3) 0.0252(9) Uani 1 1 d . . .
H31 H -0.1599 -0.2732 0.8432 0.030 Uiso 1 1 calc R . .
C32 C -0.1104(4) -0.4088(3) 1.1056(3) 0.0372(12) Uani 1 1 d . . .
C33 C -0.1537(6) -0.4925(5) 1.1142(5) 0.083(3) Uani 1 1 d . . .
H33A H -0.1207 -0.5281 1.0734 0.099 Uiso 1 1 calc R . .
H33B H -0.2203 -0.4855 1.1113 0.099 Uiso 1 1 calc R . .
H33C H -0.1471 -0.5158 1.1633 0.099 Uiso 1 1 calc R . .
C34 C -0.0066(4) -0.4256(4) 1.1119(3) 0.0425(13) Uani 1 1 d . . .
H34A H 0.0246 -0.4628 1.0718 0.051 Uiso 1 1 calc R . .
H34B H -0.0029 -0.4491 1.1615 0.051 Uiso 1 1 calc R . .
H34C H 0.0245 -0.3754 1.1065 0.051 Uiso 1 1 calc R . .
C35 C -0.1619(8) -0.3523(7) 1.1686(4) 0.108(4) Uani 1 1 d . . .
H35A H -0.2274 -0.3424 1.1633 0.130 Uiso 1 1 calc R . .
H35B H -0.1320 -0.3017 1.1648 0.130 Uiso 1 1 calc R . .
H35C H -0.1593 -0.3767 1.2179 0.130 Uiso 1 1 calc R . .
C36 C -0.3234(4) -0.3379(4) 0.9101(3) 0.0377(12) Uani 1 1 d . . .
C37 C -0.3303(7) -0.4256(6) 0.8832(6) 0.089(3) Uani 1 1 d . . .
H37A H -0.3242 -0.4628 0.9246 0.107 Uiso 1 1 calc R . .
H37B H -0.2799 -0.4388 0.8397 0.107 Uiso 1 1 calc R . .
H37C H -0.3911 -0.4299 0.8684 0.107 Uiso 1 1 calc R . .
C38 C -0.4055(5) -0.3165(6) 0.9782(4) 0.068(2) Uani 1 1 d . . .
H38A H -0.3996 -0.3524 1.0206 0.082 Uiso 1 1 calc R . .
H38B H -0.4655 -0.3224 0.9627 0.082 Uiso 1 1 calc R . .
H38C H -0.4028 -0.2612 0.9940 0.082 Uiso 1 1 calc R . .
C39 C -0.3346(6) -0.2813(8) 0.8444(6) 0.106(4) Uani 1 1 d . . .
H39A H -0.3963 -0.2856 0.8314 0.128 Uiso 1 1 calc R . .
H39B H -0.2856 -0.2959 0.8003 0.128 Uiso 1 1 calc R . .
H39C H -0.3289 -0.2263 0.8596 0.128 Uiso 1 1 calc R . .
C40 C 0.2250(4) -0.3915(3) 0.5531(3) 0.0287(10) Uani 1 1 d . . .
C41 C 0.2816(4) -0.4576(3) 0.5743(3) 0.0349(11) Uani 1 1 d . . .
H41 H 0.3094 -0.4535 0.6176 0.042 Uiso 1 1 calc R . .
C42 C 0.2971(5) -0.5299(3) 0.5313(3) 0.0432(14) Uani 1 1 d . . .
C43 C 0.2532(5) -0.5331(3) 0.4665(3) 0.0471(16) Uani 1 1 d . . .
H43 H 0.2619 -0.5809 0.4376 0.057 Uiso 1 1 calc R . .
C44 C 0.1976(5) -0.4682(3) 0.4439(3) 0.0390(13) Uani 1 1 d . . .
C45 C 0.1843(4) -0.3974(3) 0.4883(3) 0.0333(11) Uani 1 1 d . . .
H45 H 0.1473 -0.3530 0.4740 0.040 Uiso 1 1 calc R . .
C46 C 0.3607(6) -0.6027(3) 0.5537(4) 0.060(2) Uani 1 1 d . . .
C47 C 0.4019(7) -0.5860(4) 0.6265(5) 0.069(2) Uani 1 1 d . . .
H47A H 0.4410 -0.6329 0.6376 0.083 Uiso 1 1 calc R . .
H47B H 0.3503 -0.5748 0.6696 0.083 Uiso 1 1 calc R . .
H47C H 0.4399 -0.5399 0.6175 0.083 Uiso 1 1 calc R . .
C48 C 0.4462(7) -0.6208(5) 0.4871(5) 0.075(2) Uani 1 1 d . . .
H48A H 0.4861 -0.6660 0.5008 0.090 Uiso 1 1 calc R . .
H48B H 0.4825 -0.5737 0.4776 0.090 Uiso 1 1 calc R . .
H48C H 0.4233 -0.6341 0.4413 0.090 Uiso 1 1 calc R . .
C49 C 0.3018(7) -0.6764(4) 0.5675(6) 0.079(3) Uani 1 1 d . . .
H49A H 0.3407 -0.7222 0.5815 0.095 Uiso 1 1 calc R . .
H49B H 0.2797 -0.6889 0.5212 0.095 Uiso 1 1 calc R . .
H49C H 0.2479 -0.6647 0.6086 0.095 Uiso 1 1 calc R . .
C50 C 0.1523(6) -0.4711(4) 0.3712(3) 0.0504(17) Uani 1 1 d . . .
C51 C 0.0469(6) -0.4422(5) 0.3891(4) 0.066(2) Uani 1 1 d . . .
H51A H 0.0132 -0.4775 0.4268 0.079 Uiso 1 1 calc R . .
H51B H 0.0211 -0.4431 0.3426 0.079 Uiso 1 1 calc R . .
H51C H 0.0398 -0.3876 0.4091 0.079 Uiso 1 1 calc R . .
C52 C 0.1598(8) -0.5575(5) 0.3385(5) 0.080(3) Uani 1 1 d . . .
H52A H 0.1249 -0.5924 0.3760 0.096 Uiso 1 1 calc R . .
H52B H 0.2258 -0.5777 0.3266 0.096 Uiso 1 1 calc R . .
H52C H 0.1333 -0.5568 0.2922 0.096 Uiso 1 1 calc R . .
C53 C 0.2050(7) -0.4160(6) 0.3112(4) 0.077(3) Uani 1 1 d . . .
H53A H 0.2716 -0.4345 0.2996 0.093 Uiso 1 1 calc R . .
H53B H 0.1983 -0.3613 0.3310 0.093 Uiso 1 1 calc R . .
H53C H 0.1787 -0.4171 0.2650 0.093 Uiso 1 1 calc R . .
C54 C 0.2450(3) 0.0333(2) 0.5198(2) 0.0192(8) Uani 1 1 d . . .
C55 C 0.3370(3) 0.0454(3) 0.4814(2) 0.0217(8) Uani 1 1 d . . .
H55 H 0.3888 0.0193 0.4990 0.026 Uiso 1 1 calc R . .
C56 C 0.3533(3) 0.0958(3) 0.4169(3) 0.0220(8) Uani 1 1 d . . .
C57 C 0.2741(3) 0.1352(3) 0.3934(2) 0.0208(8) Uani 1 1 d . . .
H57 H 0.2838 0.1693 0.3506 0.025 Uiso 1 1 calc R . .
C58 C 0.1804(3) 0.1256(3) 0.4319(3) 0.0223(8) Uani 1 1 d . . .
C59 C 0.1676(3) 0.0739(3) 0.4960(2) 0.0215(8) Uani 1 1 d . . .
H59 H 0.1061 0.0667 0.5229 0.026 Uiso 1 1 calc R . .
C60 C 0.4561(3) 0.1050(3) 0.3736(3) 0.0280(10) Uani 1 1 d . . .
C61 C 0.5116(4) 0.1449(3) 0.4270(4) 0.0386(12) Uani 1 1 d . . .
H61A H 0.4809 0.1976 0.4428 0.046 Uiso 1 1 calc R . .
H61B H 0.5758 0.1510 0.4002 0.046 Uiso 1 1 calc R . .
H61C H 0.5129 0.1114 0.4718 0.046 Uiso 1 1 calc R . .
C62 C 0.4591(4) 0.1559(4) 0.2996(4) 0.0495(16) Uani 1 1 d . . .
H62A H 0.4290 0.2093 0.3126 0.059 Uiso 1 1 calc R . .
H62B H 0.4258 0.1298 0.2652 0.059 Uiso 1 1 calc R . .
H62C H 0.5245 0.1603 0.2746 0.059 Uiso 1 1 calc R . .
C63 C 0.5050(4) 0.0214(3) 0.3490(3) 0.0341(11) Uani 1 1 d . . .
H63A H 0.4704 -0.0039 0.3150 0.041 Uiso 1 1 calc R . .
H63B H 0.5059 -0.0121 0.3939 0.041 Uiso 1 1 calc R . .
H63C H 0.5694 0.0274 0.3225 0.041 Uiso 1 1 calc R . .
C64 C 0.0932(3) 0.1654(3) 0.4029(3) 0.0305(10) Uani 1 1 d . . .
C65 C 0.0266(4) 0.0987(4) 0.3900(4) 0.0496(16) Uani 1 1 d . . .
H65A H 0.0078 0.0697 0.4374 0.060 Uiso 1 1 calc R . .
H65B H 0.0601 0.0614 0.3508 0.060 Uiso 1 1 calc R . .
H65C H -0.0292 0.1237 0.3739 0.060 Uiso 1 1 calc R . .
C66 C 0.0394(5) 0.2267(5) 0.4623(4) 0.0593(19) Uani 1 1 d . . .
H66A H 0.0212 0.1999 0.5110 0.071 Uiso 1 1 calc R . .
H66B H -0.0169 0.2495 0.4453 0.071 Uiso 1 1 calc R . .
H66C H 0.0798 0.2694 0.4682 0.071 Uiso 1 1 calc R . .
C67 C 0.1202(4) 0.2098(3) 0.3265(3) 0.0372(12) Uani 1 1 d . . .
H67A H 0.1537 0.1719 0.2878 0.045 Uiso 1 1 calc R . .
H67B H 0.1606 0.2523 0.3328 0.045 Uiso 1 1 calc R . .
H67C H 0.0633 0.2330 0.3108 0.045 Uiso 1 1 calc R . .
C68 C 0.4374(4) 0.0773(3) 0.9827(3) 0.0296(10) Uani 1 1 d . . .
H68 H 0.4801 0.0995 1.0090 0.036 Uiso 1 1 calc R . .
C69 C 0.3961(3) 0.0335(3) 0.8644(3) 0.0270(9) Uani 1 1 d . . .
H69A H 0.4226 -0.0178 0.8397 0.032 Uiso 1 1 calc R . .
H69B H 0.3829 0.0719 0.8249 0.032 Uiso 1 1 calc R . .
C70 C 0.5589(4) 0.0821(4) 0.8654(3) 0.0436(14) Uani 1 1 d . . .
H70A H 0.5633 0.0692 0.8118 0.052 Uiso 1 1 calc R . .
H70B H 0.6067 0.0491 0.8858 0.052 Uiso 1 1 calc R . .
H70C H 0.5692 0.1386 0.8706 0.052 Uiso 1 1 calc R . .
C71 C 0.3338(7) -0.3676(5) 0.8972(6) 0.074(2) Uani 1 1 d . . .
C72 C 0.3963(6) -0.4346(5) 0.8735(7) 0.077(3) Uani 1 1 d . . .
H72 H 0.4111 -0.4737 0.9088 0.092 Uiso 1 1 calc R . .
C73 C 0.4360(6) -0.4415(5) 0.7963(7) 0.079(3) Uani 1 1 d . . .
H73 H 0.4777 -0.4865 0.7792 0.095 Uiso 1 1 calc R . .
C74 C 0.4157(7) -0.3828(6) 0.7425(6) 0.082(3) Uani 1 1 d . . .
H74 H 0.4439 -0.3882 0.6905 0.098 Uiso 1 1 calc R . .
C75 C 0.3546(7) -0.3186(6) 0.7676(7) 0.082(3) Uani 1 1 d . . .
H75 H 0.3406 -0.2794 0.7322 0.098 Uiso 1 1 calc R . .
C76 C 0.3106(6) -0.3088(5) 0.8466(6) 0.073(2) Uani 1 1 d . . .
H76 H 0.2678 -0.2643 0.8634 0.088 Uiso 1 1 calc R . .
C77 C -0.1739(5) 0.1244(4) 0.7280(4) 0.0496(15) Uani 1 1 d . . .
C78 C -0.1965(6) 0.1646(5) 0.7971(5) 0.068(2) Uani 1 1 d . . .
H78 H -0.2505 0.1528 0.8330 0.082 Uiso 1 1 calc R . .
C79 C -0.1374(8) 0.2238(6) 0.8133(6) 0.086(3) Uani 1 1 d . . .
H79 H -0.1535 0.2546 0.8585 0.103 Uiso 1 1 calc R . .
C80 C -0.0539(10) 0.2356(6) 0.7601(6) 0.094(3) Uani 1 1 d . . .
H80 H -0.0123 0.2727 0.7714 0.113 Uiso 1 1 calc R . .
C81 C -0.0323(9) 0.1941(7) 0.6924(6) 0.098(4) Uani 1 1 d . . .
H81 H 0.0240 0.2024 0.6577 0.118 Uiso 1 1 calc R . .
C82 C -0.0939(7) 0.1392(5) 0.6749(5) 0.075(3) Uani 1 1 d . . .
H82 H -0.0811 0.1126 0.6273 0.090 Uiso 1 1 calc R . .
C83 C -0.4601(5) 0.2980(4) 0.7848(4) 0.0511(15) Uani 1 1 d . . .
C84 C -0.4047(5) 0.2581(4) 0.7216(4) 0.0461(14) Uani 1 1 d . . .
H84 H -0.3392 0.2635 0.7085 0.055 Uiso 1 1 calc R . .
C85 C -0.4507(5) 0.2089(4) 0.6779(4) 0.0544(17) Uani 1 1 d . . .
H85 H -0.4151 0.1821 0.6345 0.065 Uiso 1 1 calc R . .
C86 C -0.5451(5) 0.1993(4) 0.6971(4) 0.0507(15) Uani 1 1 d . . .
H86 H -0.5747 0.1664 0.6677 0.061 Uiso 1 1 calc R . .
C87 C -0.5977(5) 0.2406(4) 0.7628(4) 0.0525(16) Uani 1 1 d . . .
H87 H -0.6629 0.2342 0.7771 0.063 Uiso 1 1 calc R . .
C88 C -0.5561(5) 0.2895(4) 0.8061(4) 0.0535(16) Uani 1 1 d . . .
H88 H -0.5919 0.3166 0.8493 0.064 Uiso 1 1 calc R . .

loop_
_atom_site_aniso_label
_atom_site_aniso_U_11
_atom_site_aniso_U_22
_atom_site_aniso_U_33
_atom_site_aniso_U_23
_atom_site_aniso_U_13
_atom_site_aniso_U_12
Pt1 0.02329(10) 0.02160(9) 0.01806(10) -0.00369(6) -0.00630(7) -0.00468(6)
Ni1 0.0196(3) 0.0149(2) 0.0140(2) -0.00213(19) -0.00350(19) -0.00181(19)
Cl1 0.0274(6) 0.0259(5) 0.0281(5) -0.0024(4) -0.0124(4) -0.0016(4)
Cl2 0.0345(6) 0.0211(5) 0.0243(5) -0.0048(4) -0.0054(4) -0.0032(4)
Cl3 0.181(4) 0.127(3) 0.089(2) 0.0009(19) -0.019(2) -0.018(3)
Cl4 0.0436(8) 0.0711(10) 0.0425(8) -0.0054(7) -0.0102(6) -0.0039(7)
Cl5 0.0796(15) 0.1087(18) 0.0676(12) -0.0151(12) -0.0142(11) -0.0331(13)
O1 0.0350(19) 0.0277(16) 0.0265(17) -0.0057(13) -0.0100(14) -0.0076(14)
N1 0.0211(18) 0.0180(16) 0.0182(17) -0.0030(13) -0.0060(14) -0.0030(13)
N2 0.0231(18) 0.0173(16) 0.0173(17) -0.0025(13) -0.0052(14) -0.0003(13)
N3 0.0212(18) 0.0174(16) 0.0188(17) -0.0032(13) -0.0042(14) -0.0003(13)
N4 0.0181(17) 0.0192(16) 0.0163(16) -0.0034(13) -0.0053(13) -0.0023(13)
N5 0.027(2) 0.0208(17) 0.0181(17) -0.0030(14) -0.0061(14) -0.0032(14)
N6 0.027(2) 0.032(2) 0.031(2) 0.0023(17) -0.0112(17) -0.0099(17)
C1 0.019(2) 0.0169(17) 0.0192(19) -0.0030(15) -0.0082(15) -0.0013(15)
C2 0.023(2) 0.0171(18) 0.019(2) -0.0027(15) -0.0048(16) -0.0010(15)
C3 0.025(2) 0.023(2) 0.0156(19) -0.0025(16) -0.0027(16) -0.0027(17)
C4 0.024(2) 0.0213(19) 0.0142(19) 0.0005(15) -0.0060(16) -0.0004(16)
C5 0.021(2) 0.0198(19) 0.018(2) 0.0003(16) -0.0039(16) -0.0038(16)
C6 0.025(2) 0.0172(18) 0.019(2) 0.0006(15) -0.0051(16) -0.0026(16)
C7 0.036(3) 0.0173(19) 0.023(2) 0.0000(17) -0.0056(19) -0.0060(18)
C8 0.036(3) 0.0182(19) 0.023(2) -0.0016(17) -0.0044(18) -0.0029(18)
C9 0.028(2) 0.0156(18) 0.023(2) -0.0004(16) -0.0063(17) -0.0008(16)
C10 0.031(2) 0.0195(19) 0.021(2) -0.0039(17) -0.0083(18) -0.0005(17)
C11 0.026(2) 0.0183(19) 0.021(2) -0.0062(16) -0.0034(17) 0.0012(16)
C12 0.034(3) 0.023(2) 0.021(2) -0.0076(17) 0.0005(18) -0.0039(18)
C13 0.035(3) 0.026(2) 0.016(2) -0.0024(17) 0.0006(18) -0.0035(19)
C14 0.021(2) 0.0200(19) 0.021(2) -0.0007(16) -0.0038(16) -0.0018(16)
C15 0.019(2) 0.0207(19) 0.019(2) -0.0001(16) -0.0042(15) -0.0022(15)
C16 0.0157(19) 0.0178(18) 0.019(2) 0.0003(15) -0.0019(15) 0.0002(15)
C17 0.027(2) 0.0169(18) 0.022(2) -0.0027(16) -0.0058(17) -0.0023(16)
C18 0.026(2) 0.0192(19) 0.020(2) -0.0019(16) -0.0051(17) -0.0033(16)
C19 0.021(2) 0.0190(18) 0.020(2) -0.0047(16) -0.0079(16) -0.0021(15)
C20 0.018(2) 0.0188(18) 0.023(2) -0.0044(16) -0.0065(16) 0.0014(15)
C21 0.023(2) 0.0226(19) 0.018(2) -0.0020(16) -0.0068(16) 0.0012(16)
C22 0.024(2) 0.026(2) 0.020(2) -0.0012(17) -0.0057(17) -0.0015(17)
C23 0.028(2) 0.035(2) 0.020(2) -0.0016(18) -0.0084(18) 0.0021(19)
C24 0.033(3) 0.030(2) 0.020(2) -0.0059(18) -0.0085(18) 0.0038(19)
C25 0.031(2) 0.027(2) 0.021(2) -0.0107(18) -0.0071(18) -0.0009(18)
C26 0.029(2) 0.0161(18) 0.022(2) -0.0009(16) -0.0022(17) -0.0041(16)
C27 0.029(2) 0.023(2) 0.026(2) 0.0026(18) -0.0066(19) -0.0045(18)
C28 0.034(3) 0.022(2) 0.021(2) 0.0034(17) -0.0011(18) -0.0024(18)
C29 0.032(3) 0.028(2) 0.028(2) 0.0026(19) 0.0019(19) -0.0097(19)
C30 0.028(2) 0.031(2) 0.026(2) -0.0008(19) -0.0021(19) -0.0079(19)
C31 0.036(3) 0.023(2) 0.018(2) -0.0021(17) -0.0041(18) -0.0078(18)
C32 0.039(3) 0.043(3) 0.029(3) 0.012(2) -0.004(2) -0.005(2)
C33 0.079(6) 0.086(6) 0.098(7) 0.069(5) -0.045(5) -0.041(5)
C34 0.045(3) 0.054(3) 0.031(3) 0.019(3) -0.013(2) -0.010(3)
C35 0.134(9) 0.150(9) 0.023(3) -0.002(4) -0.010(4) 0.091(8)
C36 0.028(3) 0.058(3) 0.029(3) 0.005(2) -0.005(2) -0.016(2)
C37 0.076(6) 0.108(7) 0.097(7) -0.025(6) -0.039(5) -0.036(6)
C38 0.034(4) 0.112(7) 0.057(4) -0.003(4) -0.006(3) -0.005(4)
C39 0.049(5) 0.186(11) 0.096(7) 0.085(8) -0.039(5) -0.038(6)
C40 0.044(3) 0.019(2) 0.021(2) -0.0035(17) 0.0004(19) -0.0045(19)
C41 0.051(3) 0.024(2) 0.025(2) -0.0023(19) 0.002(2) 0.002(2)
C42 0.072(4) 0.021(2) 0.032(3) -0.005(2) 0.001(3) 0.001(2)
C43 0.082(5) 0.024(2) 0.030(3) -0.013(2) 0.006(3) -0.010(3)
C44 0.063(4) 0.032(3) 0.022(2) -0.005(2) -0.002(2) -0.020(3)
C45 0.050(3) 0.024(2) 0.025(2) -0.0057(19) -0.002(2) -0.008(2)
C46 0.099(6) 0.020(2) 0.054(4) -0.009(3) -0.003(4) 0.014(3)
C47 0.094(6) 0.035(3) 0.080(5) -0.005(3) -0.028(5) 0.021(4)
C48 0.079(6) 0.046(4) 0.096(6) -0.026(4) -0.013(5) 0.017(4)
C49 0.099(7) 0.029(3) 0.107(7) 0.010(4) -0.018(6) 0.004(4)
C50 0.078(5) 0.048(3) 0.027(3) -0.014(3) -0.005(3) -0.029(3)
C51 0.090(6) 0.072(5) 0.045(4) -0.013(3) -0.024(4) -0.026(4)
C52 0.110(8) 0.073(5) 0.062(5) -0.032(4) -0.024(5) -0.018(5)
C53 0.109(7) 0.102(6) 0.030(3) 0.011(4) -0.022(4) -0.055(6)
C54 0.022(2) 0.0190(18) 0.0162(19) -0.0033(15) -0.0029(15) -0.0002(15)
C55 0.020(2) 0.023(2) 0.022(2) -0.0013(17) -0.0046(16) 0.0009(16)
C56 0.022(2) 0.0205(19) 0.023(2) -0.0006(16) -0.0015(17) -0.0021(16)
C57 0.019(2) 0.024(2) 0.019(2) 0.0051(16) -0.0031(16) -0.0008(16)
C58 0.023(2) 0.0206(19) 0.024(2) -0.0018(17) -0.0068(17) 0.0011(16)
C59 0.022(2) 0.0219(19) 0.021(2) -0.0008(16) -0.0052(16) -0.0007(16)
C60 0.021(2) 0.027(2) 0.033(3) 0.0039(19) 0.0003(19) -0.0012(18)
C61 0.024(3) 0.034(3) 0.058(4) 0.002(2) -0.008(2) -0.008(2)
C62 0.028(3) 0.064(4) 0.051(4) 0.032(3) 0.003(3) 0.000(3)
C63 0.028(3) 0.040(3) 0.029(2) -0.002(2) 0.006(2) 0.004(2)
C64 0.023(2) 0.037(3) 0.030(2) 0.009(2) -0.0054(19) 0.0057(19)
C65 0.030(3) 0.071(4) 0.054(4) 0.028(3) -0.020(3) -0.012(3)
C66 0.055(4) 0.070(4) 0.042(3) 0.005(3) 0.001(3) 0.037(3)
C67 0.033(3) 0.042(3) 0.038(3) 0.012(2) -0.012(2) 0.002(2)
C68 0.034(3) 0.027(2) 0.033(3) -0.0003(19) -0.016(2) -0.012(2)
C69 0.028(2) 0.027(2) 0.028(2) 0.0013(19) -0.0104(19) -0.0058(18)
C70 0.031(3) 0.068(4) 0.036(3) 0.013(3) -0.012(2) -0.024(3)
C71 0.075(6) 0.069(5) 0.085(6) 0.005(5) -0.031(5) -0.012(4)
C72 0.060(5) 0.048(4) 0.128(9) -0.004(5) -0.032(5) -0.003(4)
C73 0.046(5) 0.063(5) 0.131(9) -0.020(5) -0.026(5) -0.004(4)
C74 0.057(5) 0.093(7) 0.101(7) -0.029(6) -0.028(5) -0.004(5)
C75 0.067(6) 0.081(6) 0.110(8) 0.013(6) -0.047(6) -0.013(5)
C76 0.068(5) 0.058(4) 0.100(7) -0.007(4) -0.035(5) 0.009(4)
C77 0.060(4) 0.041(3) 0.050(4) -0.002(3) -0.022(3) 0.009(3)
C78 0.059(5) 0.080(5) 0.066(5) -0.030(4) -0.026(4) 0.030(4)
C79 0.106(8) 0.069(5) 0.095(7) -0.031(5) -0.059(6) 0.021(5)
C80 0.135(10) 0.078(6) 0.088(7) 0.012(5) -0.056(7) -0.039(6)
C81 0.130(9) 0.110(8) 0.070(6) 0.032(6) -0.035(6) -0.070(7)
C82 0.105(7) 0.077(5) 0.051(4) 0.016(4) -0.022(4) -0.043(5)
C83 0.057(4) 0.048(3) 0.047(4) 0.004(3) -0.006(3) -0.009(3)
C84 0.037(3) 0.042(3) 0.053(4) 0.002(3) 0.007(3) 0.000(2)
C85 0.060(4) 0.036(3) 0.057(4) 0.003(3) 0.012(3) 0.002(3)
C86 0.050(4) 0.033(3) 0.065(4) -0.001(3) -0.003(3) 0.004(3)
C87 0.051(4) 0.035(3) 0.063(4) -0.005(3) 0.009(3) 0.000(3)
C88 0.045(4) 0.049(3) 0.060(4) -0.014(3) 0.009(3) -0.004(3)

loop_
_atom_type_symbol
_atom_type_description
_atom_type_scat_dispersion_real
_atom_type_scat_dispersion_imag
_atom_type_scat_source
C C 0.0033 0.0016 'International Tables Vol C Tables 4.2.6.8 and 6.1.1.4'
H H 0.0000 0.0000 'International Tables Vol C Tables 4.2.6.8 and 6.1.1.4'
Cl Cl 0.1484 0.1585 'International Tables Vol C Tables 4.2.6.8 and 6.1.1.4'
N N 0.0061 0.0033 'International Tables Vol C Tables 4.2.6.8 and 6.1.1.4'
Ni Ni 0.3393 1.1124 'International Tables Vol C Tables 4.2.6.8 and 6.1.1.4'
Pt Pt -1.7033 8.3905 'International Tables Vol C Tables 4.2.6.8 and 6.1.1.4'
O O 0.0106 0.0060 'International Tables Vol C Tables 4.2.6.8 and 6.1.1.4'

loop_
_geom_angle_atom_site_label_1
_geom_angle_atom_site_label_2
_geom_angle_atom_site_label_3
_geom_angle
_geom_angle_site_symmetry_1
_geom_angle_site_symmetry_3
_geom_angle_publ_flag
C20 Pt1 C69 93.40(18) . . ?
C20 Pt1 N5 93.17(16) . . ?
C69 Pt1 N5 173.21(15) . . ?
C20 Pt1 O1 174.37(15) . . ?
C69 Pt1 O1 82.16(16) . . ?
N5 Pt1 O1 91.18(14) . . ?
C20 Pt1 Cl2 97.71(12) . . ?
C69 Pt1 Cl2 92.17(14) . . ?
N5 Pt1 Cl2 88.66(10) . . ?
O1 Pt1 Cl2 85.97(10) . . ?
C20 Pt1 Cl1 87.25(12) . . ?
C69 Pt1 Cl1 88.03(14) . . ?
N5 Pt1 Cl1 90.57(10) . . ?
O1 Pt1 Cl1 89.12(10) . . ?
Cl2 Pt1 Cl1 175.02(4) . . ?
N4 Ni1 N2 176.48(15) . . ?
N4 Ni1 N1 89.23(15) . . ?
N2 Ni1 N1 90.64(15) . . ?
N4 Ni1 N3 90.53(15) . . ?
N2 Ni1 N3 89.65(15) . . ?
N1 Ni1 N3 179.12(15) . . ?
C68 O1 Pt1 108.5(3) . . ?
C4 N1 C1 105.6(3) . . ?
C4 N1 Ni1 126.1(3) . . ?
C1 N1 Ni1 128.2(3) . . ?
C6 N2 C9 105.1(3) . . ?
C6 N2 Ni1 126.9(3) . . ?
C9 N2 Ni1 127.9(3) . . ?
C14 N3 C11 105.2(3) . . ?
C14 N3 Ni1 126.7(3) . . ?
C11 N3 Ni1 128.1(3) . . ?
C16 N4 C19 106.1(3) . . ?
C16 N4 Ni1 126.2(3) . . ?
C19 N4 Ni1 127.7(3) . . ?
C21 N5 C25 119.1(4) . . ?
C21 N5 Pt1 124.4(3) . . ?
C25 N5 Pt1 116.3(3) . . ?
C68 N6 C70 122.9(4) . . ?
C68 N6 C69 119.8(4) . . ?
C70 N6 C69 117.3(4) . . ?
N1 C1 C20 124.0(4) . . ?
N1 C1 C2 109.7(3) . . ?
C20 C1 C2 125.5(4) . . ?
C3 C2 C1 106.4(4) . . ?
C3 C2 C21 123.4(4) . . ?
C1 C2 C21 129.7(4) . . ?
C2 C3 C4 107.5(4) . . ?
C2 C3 H3 126.2 . . ?
C4 C3 H3 126.2 . . ?
N1 C4 C5 125.5(4) . . ?
N1 C4 C3 110.5(4) . . ?
C5 C4 C3 123.7(4) . . ?
C4 C5 C6 121.0(4) . . ?
C4 C5 C26 120.7(4) . . ?
C6 C5 C26 118.2(4) . . ?
N2 C6 C5 125.0(4) . . ?
N2 C6 C7 110.5(4) . . ?
C5 C6 C7 124.1(4) . . ?
C8 C7 C6 107.0(4) . . ?
C8 C7 H7 126.5 . . ?
C6 C7 H7 126.5 . . ?
C7 C8 C9 107.0(4) . . ?
C7 C8 H8 126.5 . . ?
C9 C8 H8 126.5 . . ?
N2 C9 C10 125.2(4) . . ?
N2 C9 C8 110.3(4) . . ?
C10 C9 C8 124.0(4) . . ?
C11 C10 C9 121.1(4) . . ?
C11 C10 C40 121.0(4) . . ?
C9 C10 C40 117.3(4) . . ?
N3 C11 C10 124.1(4) . . ?
N3 C11 C12 110.1(4) . . ?
C10 C11 C12 125.1(4) . . ?
C13 C12 C11 107.5(4) . . ?
C13 C12 H12 126.3 . . ?
C11 C12 H12 126.3 . . ?
C12 C13 C14 106.8(4) . . ?
C12 C13 H13 126.6 . . ?
C14 C13 H13 126.6 . . ?
N3 C14 C15 125.4(4) . . ?
N3 C14 C13 110.1(4) . . ?
C15 C14 C13 124.5(4) . . ?
C16 C15 C14 120.9(4) . . ?
C16 C15 C54 120.5(4) . . ?
C14 C15 C54 118.3(4) . . ?
N4 C16 C15 125.4(4) . . ?
N4 C16 C17 109.9(4) . . ?
C15 C16 C17 124.0(4) . . ?
C18 C17 C16 107.0(4) . . ?
C18 C17 H17 126.5 . . ?
C16 C17 H17 126.5 . . ?
C17 C18 C19 108.2(4) . . ?
C17 C18 H18 125.9 . . ?
C19 C18 H18 125.9 . . ?
C20 C19 N4 124.6(4) . . ?
C20 C19 C18 126.3(4) . . ?
N4 C19 C18 108.7(3) . . ?
C1 C20 C19 119.7(4) . . ?
C1 C20 Pt1 116.7(3) . . ?
C19 C20 Pt1 123.6(3) . . ?
N5 C21 C22 120.2(4) . . ?
N5 C21 C2 119.1(4) . . ?
C22 C21 C2 120.7(4) . . ?
C23 C22 C21 120.7(4) . . ?
C23 C22 H22 119.7 . . ?
C21 C22 H22 119.7 . . ?
C22 C23 C24 118.9(5) . . ?
C22 C23 H23 120.5 . . ?
C24 C23 H23 120.5 . . ?
C25 C24 C23 118.1(4) . . ?
C25 C24 H24 121.0 . . ?
C23 C24 H24 121.0 . . ?
N5 C25 C24 123.0(4) . . ?
N5 C25 H25 118.5 . . ?
C24 C25 H25 118.5 . . ?
C31 C26 C27 120.2(4) . . ?
C31 C26 C5 119.2(4) . . ?
C27 C26 C5 120.6(4) . . ?
C26 C27 C28 119.7(4) . . ?
C26 C27 H27 120.1 . . ?
C28 C27 H27 120.1 . . ?
C29 C28 C27 118.6(4) . . ?
C29 C28 C32 120.5(4) . . ?
C27 C28 C32 120.8(4) . . ?
C28 C29 C30 122.7(4) . . ?
C28 C29 H29 118.7 . . ?
C30 C29 H29 118.7 . . ?
C31 C30 C29 117.4(4) . . ?
C31 C30 C36 121.7(4) . . ?
C29 C30 C36 120.9(4) . . ?
C26 C31 C30 121.4(4) . . ?
C26 C31 H31 119.3 . . ?
C30 C31 H31 119.3 . . ?
C35 C32 C34 110.9(6) . . ?
C35 C32 C33 110.0(8) . . ?
C34 C32 C33 105.7(5) . . ?
C35 C32 C28 107.8(5) . . ?
C34 C32 C28 113.2(4) . . ?
C33 C32 C28 109.3(5) . . ?
C32 C33 H33A 109.5 . . ?
C32 C33 H33B 109.5 . . ?
H33A C33 H33B 109.5 . . ?
C32 C33 H33C 109.5 . . ?
H33A C33 H33C 109.5 . . ?
H33B C33 H33C 109.5 . . ?
C32 C34 H34A 109.5 . . ?
C32 C34 H34B 109.5 . . ?
H34A C34 H34B 109.5 . . ?
C32 C34 H34C 109.5 . . ?
H34A C34 H34C 109.5 . . ?
H34B C34 H34C 109.5 . . ?
C32 C35 H35A 109.5 . . ?
C32 C35 H35B 109.5 . . ?
H35A C35 H35B 109.5 . . ?
C32 C35 H35C 109.5 . . ?
H35A C35 H35C 109.5 . . ?
H35B C35 H35C 109.5 . . ?
C39 C36 C30 112.9(5) . . ?
C39 C36 C38 108.5(7) . . ?
C30 C36 C38 110.4(5) . . ?
C39 C36 C37 108.0(7) . . ?
C30 C36 C37 107.8(6) . . ?
C38 C36 C37 109.2(6) . . ?
C36 C37 H37A 109.5 . . ?
C36 C37 H37B 109.5 . . ?
H37A C37 H37B 109.5 . . ?
C36 C37 H37C 109.5 . . ?
H37A C37 H37C 109.5 . . ?
H37B C37 H37C 109.5 . . ?
C36 C38 H38A 109.5 . . ?
C36 C38 H38B 109.5 . . ?
H38A C38 H38B 109.5 . . ?
C36 C38 H38C 109.5 . . ?
H38A C38 H38C 109.5 . . ?
H38B C38 H38C 109.5 . . ?
C36 C39 H39A 109.5 . . ?
C36 C39 H39B 109.5 . . ?
H39A C39 H39B 109.5 . . ?
C36 C39 H39C 109.5 . . ?
H39A C39 H39C 109.5 . . ?
H39B C39 H39C 109.5 . . ?
C45 C40 C41 119.6(5) . . ?
C45 C40 C10 121.5(4) . . ?
C41 C40 C10 118.9(4) . . ?
C40 C41 C42 120.9(5) . . ?
C40 C41 H41 119.6 . . ?
C42 C41 H41 119.6 . . ?
C41 C42 C43 117.3(5) . . ?
C41 C42 C46 121.2(6) . . ?
C43 C42 C46 121.5(5) . . ?
C44 C43 C42 122.9(5) . . ?
C44 C43 H43 118.6 . . ?
C42 C43 H43 118.6 . . ?
C43 C44 C45 117.9(5) . . ?
C43 C44 C50 122.6(5) . . ?
C45 C44 C50 119.5(5) . . ?
C40 C45 C44 121.5(5) . . ?
C40 C45 H45 119.3 . . ?
C44 C45 H45 119.3 . . ?
C49 C46 C48 109.6(6) . . ?
C49 C46 C42 108.7(7) . . ?
C48 C46 C42 109.1(6) . . ?
C49 C46 C47 109.4(6) . . ?
C48 C46 C47 107.1(7) . . ?
C42 C46 C47 112.9(5) . . ?
C46 C47 H47A 109.5 . . ?
C46 C47 H47B 109.5 . . ?
H47A C47 H47B 109.5 . . ?
C46 C47 H47C 109.5 . . ?
H47A C47 H47C 109.5 . . ?
H47B C47 H47C 109.5 . . ?
C46 C48 H48A 109.5 . . ?
C46 C48 H48B 109.5 . . ?
H48A C48 H48B 109.5 . . ?
C46 C48 H48C 109.5 . . ?
H48A C48 H48C 109.5 . . ?
H48B C48 H48C 109.5 . . ?
C46 C49 H49A 109.5 . . ?
C46 C49 H49B 109.5 . . ?
H49A C49 H49B 109.5 . . ?
C46 C49 H49C 109.5 . . ?
H49A C49 H49C 109.5 . . ?
H49B C49 H49C 109.5 . . ?
C53 C50 C51 109.4(7) . . ?
C53 C50 C52 109.4(6) . . ?
C51 C50 C52 107.4(6) . . ?
C53 C50 C44 107.7(5) . . ?
C51 C50 C44 111.3(5) . . ?
C52 C50 C44 111.7(6) . . ?
C50 C51 H51A 109.5 . . ?
C50 C51 H51B 109.5 . . ?
H51A C51 H51B 109.5 . . ?
C50 C51 H51C 109.5 . . ?
H51A C51 H51C 109.5 . . ?
H51B C51 H51C 109.5 . . ?
C50 C52 H52A 109.5 . . ?
C50 C52 H52B 109.5 . . ?
H52A C52 H52B 109.5 . . ?
C50 C52 H52C 109.5 . . ?
H52A C52 H52C 109.5 . . ?
H52B C52 H52C 109.5 . . ?
C50 C53 H53A 109.5 . . ?
C50 C53 H53B 109.5 . . ?
H53A C53 H53B 109.5 . . ?
C50 C53 H53C 109.5 . . ?
H53A C53 H53C 109.5 . . ?
H53B C53 H53C 109.5 . . ?
C59 C54 C55 120.0(4) . . ?
C59 C54 C15 119.8(4) . . ?
C55 C54 C15 120.2(4) . . ?
C54 C55 C56 121.2(4) . . ?
C54 C55 H55 119.4 . . ?
C56 C55 H55 119.4 . . ?
C57 C56 C55 117.7(4) . . ?
C57 C56 C60 122.4(4) . . ?
C55 C56 C60 119.9(4) . . ?
C56 C57 C58 122.4(4) . . ?
C56 C57 H57 118.8 . . ?
C58 C57 H57 118.8 . . ?
C59 C58 C57 117.8(4) . . ?
C59 C58 C64 120.0(4) . . ?
C57 C58 C64 122.1(4) . . ?
C54 C59 C58 120.9(4) . . ?
C54 C59 H59 119.6 . . ?
C58 C59 H59 119.6 . . ?
C61 C60 C63 109.2(4) . . ?
C61 C60 C62 109.6(4) . . ?
C63 C60 C62 106.8(5) . . ?
C61 C60 C56 109.2(4) . . ?
C63 C60 C56 109.7(4) . . ?
C62 C60 C56 112.3(4) . . ?
C60 C61 H61A 109.5 . . ?
C60 C61 H61B 109.5 . . ?
H61A C61 H61B 109.5 . . ?
C60 C61 H61C 109.5 . . ?
H61A C61 H61C 109.5 . . ?
H61B C61 H61C 109.5 . . ?
C60 C62 H62A 109.5 . . ?
C60 C62 H62B 109.5 . . ?
H62A C62 H62B 109.5 . . ?
C60 C62 H62C 109.5 . . ?
H62A C62 H62C 109.5 . . ?
H62B C62 H62C 109.5 . . ?
C60 C63 H63A 109.5 . . ?
C60 C63 H63B 109.5 . . ?
H63A C63 H63B 109.5 . . ?
C60 C63 H63C 109.5 . . ?
H63A C63 H63C 109.5 . . ?
H63B C63 H63C 109.5 . . ?
C66 C64 C67 108.0(5) . . ?
C66 C64 C58 109.6(4) . . ?
C67 C64 C58 112.8(4) . . ?
C66 C64 C65 109.8(5) . . ?
C67 C64 C65 107.3(4) . . ?
C58 C64 C65 109.4(4) . . ?
C64 C65 H65A 109.5 . . ?
C64 C65 H65B 109.5 . . ?
H65A C65 H65B 109.5 . . ?
C64 C65 H65C 109.5 . . ?
H65A C65 H65C 109.5 . . ?
H65B C65 H65C 109.5 . . ?
C64 C66 H66A 109.5 . . ?
C64 C66 H66B 109.5 . . ?
H66A C66 H66B 109.5 . . ?
C64 C66 H66C 109.5 . . ?
H66A C66 H66C 109.5 . . ?
H66B C66 H66C 109.5 . . ?
C64 C67 H67A 109.5 . . ?
C64 C67 H67B 109.5 . . ?
H67A C67 H67B 109.5 . . ?
C64 C67 H67C 109.5 . . ?
H67A C67 H67C 109.5 . . ?
H67B C67 H67C 109.5 . . ?
O1 C68 N6 123.4(4) . . ?
O1 C68 H68 118.3 . . ?
N6 C68 H68 118.3 . . ?
N6 C69 Pt1 106.0(3) . . ?
N6 C69 H69A 110.5 . . ?
Pt1 C69 H69A 110.5 . . ?
N6 C69 H69B 110.5 . . ?
Pt1 C69 H69B 110.5 . . ?
H69A C69 H69B 108.7 . . ?
N6 C70 H70A 109.5 . . ?
N6 C70 H70B 109.5 . . ?
H70A C70 H70B 109.5 . . ?
N6 C70 H70C 109.5 . . ?
H70A C70 H70C 109.5 . . ?
H70B C70 H70C 109.5 . . ?
C76 C71 C72 122.4(10) . . ?
C76 C71 Cl3 119.1(8) . . ?
C72 C71 Cl3 118.5(8) . . ?
C73 C72 C71 117.8(9) . . ?
C73 C72 H72 121.1 . . ?
C71 C72 H72 121.1 . . ?
C72 C73 C74 122.0(9) . . ?
C72 C73 H73 119.0 . . ?
C74 C73 H73 119.0 . . ?
C75 C74 C73 118.5(10) . . ?
C75 C74 H74 120.8 . . ?
C73 C74 H74 120.8 . . ?
C74 C75 C76 122.0(9) . . ?
C74 C75 H75 119.0 . . ?
C76 C75 H75 119.0 . . ?
C71 C76 C75 117.3(9) . . ?
C71 C76 H76 121.4 . . ?
C75 C76 H76 121.4 . . ?
C78 C77 C82 121.6(8) . . ?
C78 C77 Cl4 119.8(7) . . ?
C82 C77 Cl4 118.5(6) . . ?
C77 C78 C79 119.2(9) . . ?
C77 C78 H78 120.4 . . ?
C79 C78 H78 120.4 . . ?
C80 C79 C78 118.4(9) . . ?
C80 C79 H79 120.8 . . ?
C78 C79 H79 120.8 . . ?
C81 C80 C79 121.2(9) . . ?
C81 C80 H80 119.4 . . ?
C79 C80 H80 119.4 . . ?
C80 C81 C82 119.9(11) . . ?
C80 C81 H81 120.0 . . ?
C82 C81 H81 120.0 . . ?
C77 C82 C81 119.5(9) . . ?
C77 C82 H82 120.3 . . ?
C81 C82 H82 120.3 . . ?
C88 C83 C84 122.2(6) . . ?
C88 C83 Cl5 119.0(6) . . ?
C84 C83 Cl5 118.7(5) . . ?
C83 C84 C85 117.5(6) . . ?
C83 C84 H84 121.3 . . ?
C85 C84 H84 121.3 . . ?
C86 C85 C84 121.8(6) . . ?
C86 C85 H85 119.1 . . ?
C84 C85 H85 119.1 . . ?
C85 C86 C87 118.2(7) . . ?
C85 C86 H86 120.9 . . ?
C87 C86 H86 120.9 . . ?
C88 C87 C86 121.8(7) . . ?
C88 C87 H87 119.1 . . ?
C86 C87 H87 119.1 . . ?
C87 C88 C83 118.5(6) . . ?
C87 C88 H88 120.8 . . ?
C83 C88 H88 120.8 . . ?

loop_
_geom_bond_atom_site_label_1
_geom_bond_atom_site_label_2
_geom_bond_distance
_geom_bond_site_symmetry_2
_geom_bond_publ_flag
Pt1 C20 2.012(4) . ?
Pt1 C69 2.017(5) . ?
Pt1 N5 2.116(4) . ?
Pt1 O1 2.138(3) . ?
Pt1 Cl2 2.3177(12) . ?
Pt1 Cl1 2.3255(12) . ?
Ni1 N4 1.898(3) . ?
Ni1 N2 1.903(3) . ?
Ni1 N1 1.908(4) . ?
Ni1 N3 1.909(4) . ?
Cl3 C71 1.731(10) . ?
Cl4 C77 1.748(7) . ?
Cl5 C83 1.746(7) . ?
O1 C68 1.250(6) . ?
N1 C4 1.383(5) . ?
N1 C1 1.390(5) . ?
N2 C6 1.372(5) . ?
N2 C9 1.377(6) . ?
N3 C14 1.378(5) . ?
N3 C11 1.385(5) . ?
N4 C16 1.379(5) . ?
N4 C19 1.400(5) . ?
N5 C21 1.347(6) . ?
N5 C25 1.350(5) . ?
N6 C68 1.300(7) . ?
N6 C70 1.471(6) . ?
N6 C69 1.477(6) . ?
C1 C20 1.391(6) . ?
C1 C2 1.446(6) . ?
C2 C3 1.371(6) . ?
C2 C21 1.466(6) . ?
C3 C4 1.419(6) . ?
C3 H3 0.9300 . ?
C4 C5 1.388(6) . ?
C5 C6 1.395(6) . ?
C5 C26 1.493(6) . ?
C6 C7 1.434(6) . ?
C7 C8 1.343(7) . ?
C7 H7 0.9300 . ?
C8 C9 1.436(6) . ?
C8 H8 0.9300 . ?
C9 C10 1.391(6) . ?
C10 C11 1.388(6) . ?
C10 C40 1.493(6) . ?
C11 C12 1.421(6) . ?
C12 C13 1.349(6) . ?
C12 H12 0.9300 . ?
C13 C14 1.436(6) . ?
C13 H13 0.9300 . ?
C14 C15 1.387(6) . ?
C15 C16 1.381(6) . ?
C15 C54 1.504(6) . ?
C16 C17 1.440(6) . ?
C17 C18 1.349(6) . ?
C17 H17 0.9300 . ?
C18 C19 1.438(6) . ?
C18 H18 0.9300 . ?
C19 C20 1.391(6) . ?
C21 C22 1.393(6) . ?
C22 C23 1.371(6) . ?
C22 H22 0.9300 . ?
C23 C24 1.393(7) . ?
C23 H23 0.9300 . ?
C24 C25 1.376(7) . ?
C24 H24 0.9300 . ?
C25 H25 0.9300 . ?
C26 C31 1.379(7) . ?
C26 C27 1.395(6) . ?
C27 C28 1.396(6) . ?
C27 H27 0.9300 . ?
C28 C29 1.383(7) . ?
C28 C32 1.547(6) . ?
C29 C30 1.394(7) . ?
C29 H29 0.9300 . ?
C30 C31 1.390(6) . ?
C30 C36 1.531(7) . ?
C31 H31 0.9300 . ?
C32 C35 1.498(10) . ?
C32 C34 1.512(8) . ?
C32 C33 1.545(9) . ?
C33 H33A 0.9600 . ?
C33 H33B 0.9600 . ?
C33 H33C 0.9600 . ?
C34 H34A 0.9600 . ?
C34 H34B 0.9600 . ?
C34 H34C 0.9600 . ?
C35 H35A 0.9600 . ?
C35 H35B 0.9600 . ?
C35 H35C 0.9600 . ?
C36 C39 1.502(9) . ?
C36 C38 1.532(9) . ?
C36 C37 1.540(11) . ?
C37 H37A 0.9600 . ?
C37 H37B 0.9600 . ?
C37 H37C 0.9600 . ?
C38 H38A 0.9600 . ?
C38 H38B 0.9600 . ?
C38 H38C 0.9600 . ?
C39 H39A 0.9600 . ?
C39 H39B 0.9600 . ?
C39 H39C 0.9600 . ?
C40 C45 1.384(7) . ?
C40 C41 1.397(7) . ?
C41 C42 1.398(7) . ?
C41 H41 0.9300 . ?
C42 C43 1.407(9) . ?
C42 C46 1.542(9) . ?
C43 C44 1.382(9) . ?
C43 H43 0.9300 . ?
C44 C45 1.392(7) . ?
C44 C50 1.545(8) . ?
C45 H45 0.9300 . ?
C46 C49 1.517(10) . ?
C46 C48 1.537(11) . ?
C46 C47 1.545(11) . ?
C47 H47A 0.9600 . ?
C47 H47B 0.9600 . ?
C47 H47C 0.9600 . ?
C48 H48A 0.9600 . ?
C48 H48B 0.9600 . ?
C48 H48C 0.9600 . ?
C49 H49A 0.9600 . ?
C49 H49B 0.9600 . ?
C49 H49C 0.9600 . ?
C50 C53 1.511(9) . ?
C50 C51 1.518(11) . ?
C50 C52 1.528(9) . ?
C51 H51A 0.9600 . ?
C51 H51B 0.9600 . ?
C51 H51C 0.9600 . ?
C52 H52A 0.9600 . ?
C52 H52B 0.9600 . ?
C52 H52C 0.9600 . ?
C53 H53A 0.9600 . ?
C53 H53B 0.9600 . ?
C53 H53C 0.9600 . ?
C54 C59 1.379(6) . ?
C54 C55 1.385(6) . ?
C55 C56 1.393(6) . ?
C55 H55 0.9300 . ?
C56 C57 1.390(6) . ?
C56 C60 1.536(6) . ?
C57 C58 1.399(6) . ?
C57 H57 0.9300 . ?
C58 C59 1.398(6) . ?
C58 C64 1.534(6) . ?
C59 H59 0.9300 . ?
C60 C61 1.524(7) . ?
C60 C63 1.525(7) . ?
C60 C62 1.536(7) . ?
C61 H61A 0.9600 . ?
C61 H61B 0.9600 . ?
C61 H61C 0.9600 . ?
C62 H62A 0.9600 . ?
C62 H62B 0.9600 . ?
C62 H62C 0.9600 . ?
C63 H63A 0.9600 . ?
C63 H63B 0.9600 . ?
C63 H63C 0.9600 . ?
C64 C66 1.517(8) . ?
C64 C67 1.522(7) . ?
C64 C65 1.550(8) . ?
C65 H65A 0.9600 . ?
C65 H65B 0.9600 . ?
C65 H65C 0.9600 . ?
C66 H66A 0.9600 . ?
C66 H66B 0.9600 . ?
C66 H66C 0.9600 . ?
C67 H67A 0.9600 . ?
C67 H67B 0.9600 . ?
C67 H67C 0.9600 . ?
C68 H68 0.9300 . ?
C69 H69A 0.9700 . ?
C69 H69B 0.9700 . ?
C70 H70A 0.9600 . ?
C70 H70B 0.9600 . ?
C70 H70C 0.9600 . ?
C71 C76 1.373(11) . ?
C71 C72 1.381(12) . ?
C72 C73 1.374(14) . ?
C72 H72 0.9300 . ?
C73 C74 1.399(13) . ?
C73 H73 0.9300 . ?
C74 C75 1.341(13) . ?
C74 H74 0.9300 . ?
C75 C76 1.419(14) . ?
C75 H75 0.9300 . ?
C76 H76 0.9300 . ?
C77 C78 1.363(10) . ?
C77 C82 1.367(11) . ?
C78 C79 1.402(13) . ?
C78 H78 0.9300 . ?
C79 C80 1.393(15) . ?
C79 H79 0.9300 . ?
C80 C81 1.354(15) . ?
C80 H80 0.9300 . ?
C81 C82 1.383(12) . ?
C81 H81 0.9300 . ?
C82 H82 0.9300 . ?
C83 C88 1.367(9) . ?
C83 C84 1.378(9) . ?
C84 C85 1.402(10) . ?
C84 H84 0.9300 . ?
C85 C86 1.345(10) . ?
C85 H85 0.9300 . ?
C86 C87 1.406(9) . ?
C86 H86 0.9300 . ?
C87 C88 1.357(10) . ?
C87 H87 0.9300 . ?
C88 H88 0.9300 . ?

loop_
_geom_torsion_atom_site_label_1
_geom_torsion_atom_site_label_2
_geom_torsion_atom_site_label_3
_geom_torsion_atom_site_label_4
_geom_torsion
_geom_torsion_site_symmetry_1
_geom_torsion_site_symmetry_2
_geom_torsion_site_symmetry_3
_geom_torsion_site_symmetry_4
_geom_torsion_publ_flag
C20 Pt1 O1 C68 40.4(15) . . . . ?
C69 Pt1 O1 C68 2.2(3) . . . . ?
N5 Pt1 O1 C68 -179.1(3) . . . . ?
Cl2 Pt1 O1 C68 -90.5(3) . . . . ?
Cl1 Pt1 O1 C68 90.3(3) . . . . ?
N4 Ni1 N1 C4 155.3(3) . . . . ?
N2 Ni1 N1 C4 -21.1(3) . . . . ?
N3 Ni1 N1 C4 -130(9) . . . . ?
N4 Ni1 N1 C1 -21.1(4) . . . . ?
N2 Ni1 N1 C1 162.4(4) . . . . ?
N3 Ni1 N1 C1 53(9) . . . . ?
N4 Ni1 N2 C6 -66(3) . . . . ?
N1 Ni1 N2 C6 21.4(4) . . . . ?
N3 Ni1 N2 C6 -159.4(4) . . . . ?
N4 Ni1 N2 C9 109(2) . . . . ?
N1 Ni1 N2 C9 -162.8(4) . . . . ?
N3 Ni1 N2 C9 16.4(4) . . . . ?
N4 Ni1 N3 C14 -17.3(4) . . . . ?
N2 Ni1 N3 C14 159.2(4) . . . . ?
N1 Ni1 N3 C14 -92(9) . . . . ?
N4 Ni1 N3 C11 164.0(4) . . . . ?
N2 Ni1 N3 C11 -19.5(4) . . . . ?
N1 Ni1 N3 C11 90(9) . . . . ?
N2 Ni1 N4 C16 -70(3) . . . . ?
N1 Ni1 N4 C16 -157.4(4) . . . . ?
N3 Ni1 N4 C16 23.4(4) . . . . ?
N2 Ni1 N4 C19 107(2) . . . . ?
N1 Ni1 N4 C19 18.7(4) . . . . ?
N3 Ni1 N4 C19 -160.4(4) . . . . ?
C20 Pt1 N5 C21 25.8(4) . . . . ?
C69 Pt1 N5 C21 -139.5(13) . . . . ?
O1 Pt1 N5 C21 -150.7(3) . . . . ?
Cl2 Pt1 N5 C21 123.4(3) . . . . ?
Cl1 Pt1 N5 C21 -61.5(3) . . . . ?
C20 Pt1 N5 C25 -158.9(3) . . . . ?
C69 Pt1 N5 C25 35.9(15) . . . . ?
O1 Pt1 N5 C25 24.7(3) . . . . ?
Cl2 Pt1 N5 C25 -61.2(3) . . . . ?
Cl1 Pt1 N5 C25 113.9(3) . . . . ?
C4 N1 C1 C20 -170.2(4) . . . . ?
Ni1 N1 C1 C20 6.8(6) . . . . ?
C4 N1 C1 C2 -0.1(4) . . . . ?
Ni1 N1 C1 C2 176.9(3) . . . . ?
N1 C1 C2 C3 -2.4(5) . . . . ?
C20 C1 C2 C3 167.5(4) . . . . ?
N1 C1 C2 C21 -174.4(4) . . . . ?
C20 C1 C2 C21 -4.4(7) . . . . ?
C1 C2 C3 C4 3.8(5) . . . . ?
C21 C2 C3 C4 176.4(4) . . . . ?
C1 N1 C4 C5 -171.9(4) . . . . ?
Ni1 N1 C4 C5 11.0(6) . . . . ?
C1 N1 C4 C3 2.5(4) . . . . ?
Ni1 N1 C4 C3 -174.6(3) . . . . ?
C2 C3 C4 N1 -4.1(5) . . . . ?
C2 C3 C4 C5 170.4(4) . . . . ?
N1 C4 C5 C6 7.6(7) . . . . ?
C3 C4 C5 C6 -166.1(4) . . . . ?
N1 C4 C5 C26 -175.8(4) . . . . ?
C3 C4 C5 C26 10.5(6) . . . . ?
C9 N2 C6 C5 172.2(4) . . . . ?
Ni1 N2 C6 C5 -11.2(6) . . . . ?
C9 N2 C6 C7 -1.1(5) . . . . ?
Ni1 N2 C6 C7 175.5(3) . . . . ?
C4 C5 C6 N2 -7.6(7) . . . . ?
C26 C5 C6 N2 175.7(4) . . . . ?
C4 C5 C6 C7 164.9(4) . . . . ?
C26 C5 C6 C7 -11.8(6) . . . . ?
N2 C6 C7 C8 2.3(5) . . . . ?
C5 C6 C7 C8 -171.1(4) . . . . ?
C6 C7 C8 C9 -2.4(5) . . . . ?
C6 N2 C9 C10 171.8(4) . . . . ?
Ni1 N2 C9 C10 -4.8(6) . . . . ?
C6 N2 C9 C8 -0.4(5) . . . . ?
Ni1 N2 C9 C8 -176.9(3) . . . . ?
C7 C8 C9 N2 1.8(5) . . . . ?
C7 C8 C9 C10 -170.5(4) . . . . ?
N2 C9 C10 C11 -11.1(7) . . . . ?
C8 C9 C10 C11 160.0(4) . . . . ?
N2 C9 C10 C40 177.9(4) . . . . ?
C8 C9 C10 C40 -10.9(7) . . . . ?
C14 N3 C11 C10 -167.7(4) . . . . ?
Ni1 N3 C11 C10 11.3(6) . . . . ?
C14 N3 C11 C12 3.1(5) . . . . ?
Ni1 N3 C11 C12 -178.0(3) . . . . ?
C9 C10 C11 N3 7.8(7) . . . . ?
C40 C10 C11 N3 178.4(4) . . . . ?
C9 C10 C11 C12 -161.6(5) . . . . ?
C40 C10 C11 C12 9.0(7) . . . . ?
N3 C11 C12 C13 -5.1(6) . . . . ?
C10 C11 C12 C13 165.6(5) . . . . ?
C11 C12 C13 C14 4.8(6) . . . . ?
C11 N3 C14 C15 -177.2(4) . . . . ?
Ni1 N3 C14 C15 3.8(6) . . . . ?
C11 N3 C14 C13 -0.1(5) . . . . ?
Ni1 N3 C14 C13 -179.1(3) . . . . ?
C12 C13 C14 N3 -3.0(5) . . . . ?
C12 C13 C14 C15 174.2(4) . . . . ?
N3 C14 C15 C16 11.1(7) . . . . ?
C13 C14 C15 C16 -165.6(4) . . . . ?
N3 C14 C15 C54 -174.8(4) . . . . ?
C13 C14 C15 C54 8.4(7) . . . . ?
C19 N4 C16 C15 166.1(4) . . . . ?
Ni1 N4 C16 C15 -17.1(6) . . . . ?
C19 N4 C16 C17 -4.2(5) . . . . ?
Ni1 N4 C16 C17 172.6(3) . . . . ?
C14 C15 C16 N4 -4.3(7) . . . . ?
C54 C15 C16 N4 -178.2(4) . . . . ?
C14 C15 C16 C17 164.7(4) . . . . ?
C54 C15 C16 C17 -9.2(6) . . . . ?
N4 C16 C17 C18 4.8(5) . . . . ?
C15 C16 C17 C18 -165.6(4) . . . . ?
C16 C17 C18 C19 -3.4(5) . . . . ?
C16 N4 C19 C20 174.6(4) . . . . ?
Ni1 N4 C19 C20 -2.1(6) . . . . ?
C16 N4 C19 C18 2.1(5) . . . . ?
Ni1 N4 C19 C18 -174.6(3) . . . . ?
C17 C18 C19 C20 -171.5(4) . . . . ?
C17 C18 C19 N4 0.9(5) . . . . ?
N1 C1 C20 C19 18.2(6) . . . . ?
C2 C1 C20 C19 -150.4(4) . . . . ?
N1 C1 C20 Pt1 -159.5(3) . . . . ?
C2 C1 C20 Pt1 32.0(5) . . . . ?
N4 C19 C20 C1 -20.6(6) . . . . ?
C18 C19 C20 C1 150.6(4) . . . . ?
N4 C19 C20 Pt1 156.9(3) . . . . ?
C18 C19 C20 Pt1 -31.9(6) . . . . ?
C69 Pt1 C20 C1 143.0(3) . . . . ?
N5 Pt1 C20 C1 -35.3(3) . . . . ?
O1 Pt1 C20 C1 105.1(14) . . . . ?
Cl2 Pt1 C20 C1 -124.4(3) . . . . ?
Cl1 Pt1 C20 C1 55.1(3) . . . . ?
C69 Pt1 C20 C19 -34.6(4) . . . . ?
N5 Pt1 C20 C19 147.1(4) . . . . ?
O1 Pt1 C20 C19 -72.5(15) . . . . ?
Cl2 Pt1 C20 C19 58.1(4) . . . . ?
Cl1 Pt1 C20 C19 -122.5(4) . . . . ?
C25 N5 C21 C22 -0.5(6) . . . . ?
Pt1 N5 C21 C22 174.8(3) . . . . ?
C25 N5 C21 C2 177.4(4) . . . . ?
Pt1 N5 C21 C2 -7.4(5) . . . . ?
C3 C2 C21 N5 179.6(4) . . . . ?
C1 C2 C21 N5 -9.7(7) . . . . ?
C3 C2 C21 C22 -2.6(6) . . . . ?
C1 C2 C21 C22 168.2(4) . . . . ?
N5 C21 C22 C23 -1.4(6) . . . . ?
C2 C21 C22 C23 -179.2(4) . . . . ?
C21 C22 C23 C24 2.3(7) . . . . ?
C22 C23 C24 C25 -1.4(7) . . . . ?
C21 N5 C25 C24 1.5(7) . . . . ?
Pt1 N5 C25 C24 -174.2(4) . . . . ?
C23 C24 C25 N5 -0.5(7) . . . . ?
C4 C5 C26 C31 116.3(5) . . . . ?
C6 C5 C26 C31 -66.9(6) . . . . ?
C4 C5 C26 C27 -64.7(6) . . . . ?
C6 C5 C26 C27 112.0(5) . . . . ?
C31 C26 C27 C28 0.1(7) . . . . ?
C5 C26 C27 C28 -178.9(4) . . . . ?
C26 C27 C28 C29 0.0(7) . . . . ?
C26 C27 C28 C32 -178.0(5) . . . . ?
C27 C28 C29 C30 0.0(8) . . . . ?
C32 C28 C29 C30 178.1(5) . . . . ?
C28 C29 C30 C31 -0.3(8) . . . . ?
C28 C29 C30 C36 177.7(5) . . . . ?
C27 C26 C31 C30 -0.3(7) . . . . ?
C5 C26 C31 C30 178.7(4) . . . . ?
C29 C30 C31 C26 0.4(7) . . . . ?
C36 C30 C31 C26 -177.6(5) . . . . ?
C29 C28 C32 C35 -73.2(8) . . . . ?
C27 C28 C32 C35 104.8(8) . . . . ?
C29 C28 C32 C34 163.8(5) . . . . ?
C27 C28 C32 C34 -18.2(7) . . . . ?
C29 C28 C32 C33 46.3(7) . . . . ?
C27 C28 C32 C33 -135.7(6) . . . . ?
C31 C30 C36 C39 -14.6(9) . . . . ?
C29 C30 C36 C39 167.5(7) . . . . ?
C31 C30 C36 C38 -136.2(6) . . . . ?
C29 C30 C36 C38 45.9(8) . . . . ?
C31 C30 C36 C37 104.6(6) . . . . ?
C29 C30 C36 C37 -73.3(7) . . . . ?
C11 C10 C40 C45 -63.6(7) . . . . ?
C9 C10 C40 C45 107.4(5) . . . . ?
C11 C10 C40 C41 120.3(5) . . . . ?
C9 C10 C40 C41 -68.8(6) . . . . ?
C45 C40 C41 C42 -0.5(8) . . . . ?
C10 C40 C41 C42 175.7(5) . . . . ?
C40 C41 C42 C43 -0.3(9) . . . . ?
C40 C41 C42 C46 179.2(6) . . . . ?
C41 C42 C43 C44 0.9(9) . . . . ?
C46 C42 C43 C44 -178.5(6) . . . . ?
C42 C43 C44 C45 -0.7(9) . . . . ?
C42 C43 C44 C50 178.0(6) . . . . ?
C41 C40 C45 C44 0.7(8) . . . . ?
C10 C40 C45 C44 -175.4(5) . . . . ?
C43 C44 C45 C40 -0.1(8) . . . . ?
C50 C44 C45 C40 -178.8(5) . . . . ?
C41 C42 C46 C49 122.1(7) . . . . ?
C43 C42 C46 C49 -58.5(9) . . . . ?
C41 C42 C46 C48 -118.5(7) . . . . ?
C43 C42 C46 C48 60.9(9) . . . . ?
C41 C42 C46 C47 0.4(10) . . . . ?
C43 C42 C46 C47 179.8(7) . . . . ?
C43 C44 C50 C53 -108.8(7) . . . . ?
C45 C44 C50 C53 69.9(8) . . . . ?
C43 C44 C50 C51 131.3(7) . . . . ?
C45 C44 C50 C51 -50.1(7) . . . . ?
C43 C44 C50 C52 11.3(9) . . . . ?
C45 C44 C50 C52 -170.1(6) . . . . ?
C16 C15 C54 C59 -87.6(5) . . . . ?
C14 C15 C54 C59 98.3(5) . . . . ?
C16 C15 C54 C55 95.2(5) . . . . ?
C14 C15 C54 C55 -78.9(5) . . . . ?
C59 C54 C55 C56 -2.3(6) . . . . ?
C15 C54 C55 C56 174.8(4) . . . . ?
C54 C55 C56 C57 1.6(6) . . . . ?
C54 C55 C56 C60 -177.5(4) . . . . ?
C55 C56 C57 C58 -0.3(7) . . . . ?
C60 C56 C57 C58 178.7(4) . . . . ?
C56 C57 C58 C59 -0.2(7) . . . . ?
C56 C57 C58 C64 -176.4(4) . . . . ?
C55 C54 C59 C58 1.8(6) . . . . ?
C15 C54 C59 C58 -175.4(4) . . . . ?
C57 C58 C59 C54 -0.5(6) . . . . ?
C64 C58 C59 C54 175.7(4) . . . . ?
C57 C56 C60 C61 116.9(5) . . . . ?
C55 C56 C60 C61 -64.1(5) . . . . ?
C57 C56 C60 C63 -123.5(5) . . . . ?
C55 C56 C60 C63 55.5(6) . . . . ?
C57 C56 C60 C62 -4.8(7) . . . . ?
C55 C56 C60 C62 174.2(5) . . . . ?
C59 C58 C64 C66 67.8(6) . . . . ?
C57 C58 C64 C66 -116.2(5) . . . . ?
C59 C58 C64 C67 -171.9(4) . . . . ?
C57 C58 C64 C67 4.2(7) . . . . ?
C59 C58 C64 C65 -52.6(6) . . . . ?
C57 C58 C64 C65 123.5(5) . . . . ?
Pt1 O1 C68 N6 -3.0(6) . . . . ?
C70 N6 C68 O1 -176.6(5) . . . . ?
C69 N6 C68 O1 2.1(7) . . . . ?
C68 N6 C69 Pt1 0.1(5) . . . . ?
C70 N6 C69 Pt1 178.9(4) . . . . ?
C20 Pt1 C69 N6 -177.7(3) . . . . ?
N5 Pt1 C69 N6 -12.4(15) . . . . ?
O1 Pt1 C69 N6 -1.2(3) . . . . ?
Cl2 Pt1 C69 N6 84.5(3) . . . . ?
Cl1 Pt1 C69 N6 -90.5(3) . . . . ?
C76 C71 C72 C73 0.0(13) . . . . ?
Cl3 C71 C72 C73 178.8(6) . . . . ?
C71 C72 C73 C74 0.8(12) . . . . ?
C72 C73 C74 C75 -0.8(13) . . . . ?
C73 C74 C75 C76 0.1(13) . . . . ?
C72 C71 C76 C75 -0.7(13) . . . . ?
Cl3 C71 C76 C75 -179.5(7) . . . . ?
C74 C75 C76 C71 0.6(13) . . . . ?
C82 C77 C78 C79 1.3(11) . . . . ?
Cl4 C77 C78 C79 179.5(6) . . . . ?
C77 C78 C79 C80 -4.2(12) . . . . ?
C78 C79 C80 C81 3.4(15) . . . . ?
C79 C80 C81 C82 0.4(17) . . . . ?
C78 C77 C82 C81 2.5(13) . . . . ?
Cl4 C77 C82 C81 -175.7(7) . . . . ?
C80 C81 C82 C77 -3.4(15) . . . . ?
C88 C83 C84 C85 1.5(10) . . . . ?
Cl5 C83 C84 C85 179.4(5) . . . . ?
C83 C84 C85 C86 -1.2(9) . . . . ?
C84 C85 C86 C87 0.2(10) . . . . ?
C85 C86 C87 C88 0.6(10) . . . . ?
C86 C87 C88 C83 -0.3(10) . . . . ?
C84 C83 C88 C87 -0.8(11) . . . . ?
Cl5 C83 C88 C87 -178.7(5) . . . . ?
